data_7033532
loop_
_publ_author_name
'Kubota, Yasuhiro'
'Kasatani, Kouhei'
'Takai, Hiroki'
'Funabiki, Kazumasa'
'Matsui, Masaki'

_publ_section_title
;
 Strategy to enhance solid-state fluorescence and aggregation-induced
 emission enhancement effect in pyrimidine boron complexes.
;
_journal_issue 7
_journal_name_full 'Dalton transactions (Cambridge, England : 2003)'
_journal_page_first 3326
_journal_page_last 3341
_journal_paper_doi 10.1039/c4dt03318c
_journal_volume 44
_journal_year 2015
_chemical_formula_moiety 'C25 H17 B Cl F3 N2 O'
_chemical_formula_sum 'C25 H17 B Cl F3 N2 O'
_chemical_formula_weight 464.67
_chemical_melting_point 221.0(10)
_chemical_name_common 'pyrimidine_mono_CF3_BPh2 '
_chemical_name_systematic
; 
 ? 
;
_space_group_IT_number 14
_symmetry_cell_setting monoclinic
_symmetry_space_group_name_Hall '-P 2ybc'
_symmetry_space_group_name_H-M 'P 1 21/c 1'
_atom_sites_solution_hydrogens geom
_atom_sites_solution_primary direct
_atom_sites_solution_secondary difmap
_audit_creation_method SHELXL-97
_audit_update_record
;
2014-07-17 deposited with the CCDC.
2014-12-11 downloaded from the CCDC.
;
_cell_angle_alpha 90.00
_cell_angle_beta 92.628(11)
_cell_angle_gamma 90.00
_cell_formula_units_Z 4
_cell_length_a 10.343(3)
_cell_length_b 20.367(8)
_cell_length_c 10.514(2)
_cell_measurement_temperature 293(2)
_cell_volume 2212.5(12)
_computing_structure_refinement 'SHELXL-97 (Sheldrick, 1997)'
_computing_structure_solution 'SHELXS-97 (Sheldrick, 1990)'
_diffrn_ambient_temperature 293(2)
_diffrn_measured_fraction_theta_full 0.967
_diffrn_measured_fraction_theta_max 0.967
_diffrn_radiation_monochromator graphite
_diffrn_radiation_source 'fine-focus sealed tube'
_diffrn_radiation_type MoK\a
_diffrn_radiation_wavelength 0.71075
_diffrn_reflns_av_R_equivalents 0.0351
_diffrn_reflns_av_sigmaI/netI 0.0328
_diffrn_reflns_limit_h_max 13
_diffrn_reflns_limit_h_min -13
_diffrn_reflns_limit_k_max 26
_diffrn_reflns_limit_k_min -26
_diffrn_reflns_limit_l_max 13
_diffrn_reflns_limit_l_min -13
_diffrn_reflns_number 22535
_diffrn_reflns_theta_full 27.92
_diffrn_reflns_theta_max 27.92
_diffrn_reflns_theta_min 1.97
_exptl_absorpt_coefficient_mu 0.219
_exptl_absorpt_correction_T_max 0.9576
_exptl_absorpt_correction_T_min 0.9576
_exptl_absorpt_correction_type integration
_exptl_crystal_colour yellow
_exptl_crystal_density_diffrn 1.395
_exptl_crystal_density_method 'not measured'
_exptl_crystal_description block
_exptl_crystal_F_000 952
_exptl_crystal_size_max 0.20
_exptl_crystal_size_mid 0.20
_exptl_crystal_size_min 0.20
_refine_diff_density_max 0.168
_refine_diff_density_min -0.217
_refine_diff_density_rms 0.051
_refine_ls_extinction_method none
_refine_ls_goodness_of_fit_ref 1.104
_refine_ls_hydrogen_treatment mixed
_refine_ls_matrix_type full
_refine_ls_number_parameters 298
_refine_ls_number_reflns 5121
_refine_ls_number_restraints 0
_refine_ls_restrained_S_all 1.104
_refine_ls_R_factor_all 0.0699
_refine_ls_R_factor_gt 0.0511
_refine_ls_shift/su_max 0.001
_refine_ls_shift/su_mean 0.000
_refine_ls_structure_factor_coef Fsqd
_refine_ls_weighting_details 'calc w=1/[\s^2^(Fo^2^)+(0.0739P)^2^+0.4255P] where P=(Fo^2^+2Fc^2^)/3'
_refine_ls_weighting_scheme calc
_refine_ls_wR_factor_gt 0.1350
_refine_ls_wR_factor_ref 0.1559
_reflns_number_gt 3910
_reflns_number_total 5121
_reflns_threshold_expression >2sigma(I)
_cod_data_source_file c4dt03318c2.cif
_cod_data_source_block 12
_cod_depositor_comments
;
The following automatic conversions were performed:

'_chemical_melting_point' value '220-222' was changed to '221.0(10)'
- the average value was taken and precision was estimated.

Automatic conversion script
Id: cif_fix_values 2935 2014-11-11 08:27:57Z andrius 

 Adding full bibliography for 7033531--7033535.cif.
;
_cod_original_sg_symbol_H-M P21/c
_cod_database_code 7033532

loop_
_symmetry_equiv_pos_as_xyz
'x, y, z'
'-x, y+1/2, -z+1/2'
'-x, -y, -z'
'x, -y-1/2, z-1/2'

loop_
_atom_site_label
_atom_site_type_symbol
_atom_site_fract_x
_atom_site_fract_y
_atom_site_fract_z
_atom_site_U_iso_or_equiv
_atom_site_adp_type
_atom_site_occupancy
_atom_site_symmetry_multiplicity
_atom_site_calc_flag
_atom_site_refinement_flags
C1 C 0.54807(18) 1.06352(8) 1.23125(18) 0.0418(4) Uani 1 1 d .
C2 C 0.57928(19) 1.01542(9) 1.14790(18) 0.0450(4) Uani 1 1 d .
H2 H 0.5326 0.9764 1.1460 0.054 Uiso 1 1 calc R
C3 C 0.68224(18) 1.02379(9) 1.06345(17) 0.0422(4) Uani 1 1 d .
C4 C 0.7349(2) 0.97215(9) 0.99470(19) 0.0484(4) Uani 1 1 d .
H4 H 0.7035 0.9296 1.0018 0.058 Uiso 1 1 calc R
C5 C 0.8355(2) 1.09192(10) 0.9740(2) 0.0528(5) Uani 1 1 d .
H5 H 0.8717 1.1336 0.9694 0.063 Uiso 1 1 calc R
C6 C 0.45174(18) 1.05575(9) 1.33065(17) 0.0411(4) Uani 1 1 d .
C7 C 0.4167(2) 1.11037(9) 1.4021(2) 0.0528(5) Uani 1 1 d .
H7 H 0.4560 1.1507 1.3885 0.063 Uiso 1 1 calc R
C8 C 0.3244(2) 1.10523(10) 1.4928(2) 0.0555(5) Uani 1 1 d .
H8 H 0.3013 1.1421 1.5387 0.067 Uiso 1 1 calc R
C9 C 0.26614(19) 1.04526(10) 1.51532(19) 0.0473(4) Uani 1 1 d .
C10 C 0.3005(2) 0.99059(10) 1.4461(2) 0.0537(5) Uani 1 1 d .
H10 H 0.2616 0.9503 1.4609 0.064 Uiso 1 1 calc R
C11 C 0.3929(2) 0.99565(9) 1.3546(2) 0.0504(5) Uani 1 1 d .
H11 H 0.4157 0.9586 1.3089 0.060 Uiso 1 1 calc R
C12 C 0.8340(2) 0.98605(10) 0.91661(19) 0.0509(5) Uani 1 1 d .
C13 C 0.5482(2) 1.16896(9) 1.00918(19) 0.0478(4) Uani 1 1 d .
C14 C 0.4241(2) 1.18478(9) 1.0477(2) 0.0539(5) Uani 1 1 d .
H14 H 0.4066 1.1816 1.1335 0.065 Uiso 1 1 calc R
C15 C 0.3261(2) 1.20505(10) 0.9613(3) 0.0664(6) Uani 1 1 d .
H15 H 0.2446 1.2151 0.9896 0.080 Uiso 1 1 calc R
C16 C 0.3501(3) 1.21016(12) 0.8338(3) 0.0726(7) Uani 1 1 d .
H16 H 0.2847 1.2234 0.7758 0.087 Uiso 1 1 calc R
C17 C 0.4712(3) 1.19555(13) 0.7925(3) 0.0724(7) Uani 1 1 d .
H17 H 0.4878 1.1993 0.7066 0.087 Uiso 1 1 calc R
C18 C 0.5680(2) 1.17535(12) 0.8786(2) 0.0617(6) Uani 1 1 d .
H18 H 0.6492 1.1656 0.8490 0.074 Uiso 1 1 calc R
C19 C 0.76702(19) 1.20255(9) 1.1527(2) 0.0478(4) Uani 1 1 d .
C20 C 0.7758(2) 1.26307(11) 1.0923(3) 0.0686(6) Uani 1 1 d .
H20 H 0.7183 1.2730 1.0245 0.082 Uiso 1 1 calc R
C21 C 0.8689(3) 1.30894(12) 1.1313(3) 0.0846(9) Uani 1 1 d .
H21 H 0.8732 1.3489 1.0889 0.102 Uiso 1 1 calc R
C22 C 0.9542(3) 1.29599(13) 1.2312(3) 0.0779(8) Uani 1 1 d .
H22 H 1.0156 1.3271 1.2573 0.094 Uiso 1 1 calc R
C23 C 0.9485(3) 1.23659(14) 1.2928(3) 0.0783(7) Uani 1 1 d .
H23 H 1.0066 1.2271 1.3605 0.094 Uiso 1 1 calc R
C24 C 0.8558(2) 1.19088(11) 1.2535(2) 0.0641(6) Uani 1 1 d .
H24 H 0.8527 1.1509 1.2962 0.077 Uiso 1 1 calc R
C25 C 0.1640(2) 1.04079(11) 1.6113(2) 0.0574(5) Uani 1 1 d .
O1 O 0.60527(13) 1.12171(6) 1.23095(12) 0.0464(3) Uani 1 1 d .
N1 N 0.73488(15) 1.08482(7) 1.04990(15) 0.0429(3) Uani 1 1 d .
N2 N 0.88774(18) 1.04516(9) 0.90505(18) 0.0573(4) Uani 1 1 d .
F1 F 0.14639(16) 0.98022(7) 1.65420(16) 0.0816(5) Uani 1 1 d .
F2 F 0.04928(14) 1.06198(9) 1.56560(16) 0.0845(5) Uani 1 1 d .
F3 F 0.19185(16) 1.07801(8) 1.71521(14) 0.0785(4) Uani 1 1 d .
Cl1 Cl 0.89752(6) 0.92415(3) 0.82586(6) 0.0694(2) Uani 1 1 d .
B1 B 0.6615(2) 1.14736(10) 1.1117(2) 0.0446(5) Uani 1 1 d .

loop_
_atom_site_aniso_label
_atom_site_aniso_U_11
_atom_site_aniso_U_22
_atom_site_aniso_U_33
_atom_site_aniso_U_23
_atom_site_aniso_U_13
_atom_site_aniso_U_12
C1 0.0442(9) 0.0353(8) 0.0456(9) 0.0019(7) -0.0013(8) -0.0032(7)
C2 0.0475(10) 0.0377(9) 0.0502(10) -0.0032(7) 0.0071(8) -0.0074(7)
C3 0.0441(9) 0.0391(9) 0.0431(9) -0.0016(7) -0.0012(8) -0.0017(7)
C4 0.0526(11) 0.0415(9) 0.0510(10) -0.0060(8) 0.0030(9) -0.0009(8)
C5 0.0516(11) 0.0488(11) 0.0589(12) -0.0002(9) 0.0102(9) -0.0047(9)
C6 0.0429(9) 0.0379(8) 0.0426(9) 0.0011(7) 0.0017(7) -0.0001(7)
C7 0.0640(12) 0.0382(9) 0.0571(11) -0.0008(8) 0.0134(10) -0.0049(9)
C8 0.0669(13) 0.0423(10) 0.0584(12) -0.0039(9) 0.0142(10) 0.0039(9)
C9 0.0447(10) 0.0488(10) 0.0485(10) 0.0037(8) 0.0045(8) 0.0036(8)
C10 0.0558(12) 0.0426(10) 0.0636(12) -0.0012(9) 0.0123(10) -0.0075(9)
C11 0.0564(11) 0.0376(9) 0.0578(12) -0.0032(8) 0.0093(9) -0.0038(8)
C12 0.0478(11) 0.0541(11) 0.0506(11) -0.0072(9) 0.0012(9) 0.0055(9)
C13 0.0548(11) 0.0325(8) 0.0560(11) -0.0004(7) 0.0016(9) -0.0045(8)
C14 0.0554(12) 0.0402(10) 0.0660(13) -0.0014(9) 0.0034(10) -0.0029(8)
C15 0.0555(13) 0.0441(11) 0.099(2) 0.0037(11) -0.0063(12) 0.0003(9)
C16 0.0764(17) 0.0556(13) 0.0833(18) 0.0091(12) -0.0225(14) -0.0012(12)
C17 0.0880(18) 0.0692(15) 0.0591(14) 0.0096(11) -0.0068(13) 0.0042(13)
C18 0.0677(14) 0.0606(13) 0.0571(13) 0.0051(10) 0.0043(11) 0.0056(11)
C19 0.0498(10) 0.0383(9) 0.0559(11) -0.0049(8) 0.0102(9) -0.0053(8)
C20 0.0672(14) 0.0466(12) 0.0915(18) 0.0101(11) -0.0008(13) -0.0127(10)
C21 0.0794(18) 0.0447(12) 0.130(3) 0.0085(14) 0.0036(18) -0.0215(12)
C22 0.0704(16) 0.0606(14) 0.104(2) -0.0183(14) 0.0132(15) -0.0278(12)
C23 0.0722(16) 0.0805(18) 0.0810(17) -0.0094(14) -0.0087(14) -0.0233(14)
C24 0.0702(14) 0.0526(12) 0.0688(14) -0.0022(10) -0.0041(12) -0.0161(11)
C25 0.0520(12) 0.0595(13) 0.0613(13) 0.0005(10) 0.0101(10) 0.0066(10)
O1 0.0533(7) 0.0378(6) 0.0486(7) -0.0036(5) 0.0089(6) -0.0086(5)
N1 0.0437(8) 0.0384(8) 0.0467(8) 0.0006(6) 0.0030(7) -0.0024(6)
N2 0.0530(10) 0.0599(11) 0.0598(10) -0.0047(8) 0.0114(8) -0.0025(8)
F1 0.0848(10) 0.0678(9) 0.0956(11) 0.0161(8) 0.0401(9) -0.0035(7)
F2 0.0516(8) 0.1059(12) 0.0964(11) -0.0007(9) 0.0090(8) 0.0191(8)
F3 0.0829(10) 0.0932(11) 0.0611(8) -0.0114(7) 0.0223(7) -0.0036(8)
Cl1 0.0666(4) 0.0717(4) 0.0712(4) -0.0214(3) 0.0146(3) 0.0089(3)
B1 0.0479(11) 0.0363(10) 0.0500(11) -0.0010(8) 0.0063(9) -0.0044(8)

loop_
_atom_type_symbol
_atom_type_description
_atom_type_scat_dispersion_real
_atom_type_scat_dispersion_imag
_atom_type_scat_source
C C 0.0033 0.0016 'International Tables Vol C Tables 4.2.6.8 and 6.1.1.4'
H H 0.0000 0.0000 'International Tables Vol C Tables 4.2.6.8 and 6.1.1.4'
B B 0.0013 0.0007 'International Tables Vol C Tables 4.2.6.8 and 6.1.1.4'
N N 0.0061 0.0033 'International Tables Vol C Tables 4.2.6.8 and 6.1.1.4'
O O 0.0106 0.0060 'International Tables Vol C Tables 4.2.6.8 and 6.1.1.4'
F F 0.0171 0.0103 'International Tables Vol C Tables 4.2.6.8 and 6.1.1.4'
Cl Cl 0.1484 0.1585 'International Tables Vol C Tables 4.2.6.8 and 6.1.1.4'

loop_
_geom_angle_atom_site_label_1
_geom_angle_atom_site_label_2
_geom_angle_atom_site_label_3
_geom_angle
O1 C1 C2 121.51(17)
O1 C1 C6 114.27(16)
C2 C1 C6 124.21(16)
C1 C2 C3 121.29(17)
N1 C3 C4 117.58(18)
N1 C3 C2 119.04(16)
C4 C3 C2 123.36(17)
C12 C4 C3 118.21(18)
N2 C5 N1 126.26(19)
C11 C6 C7 118.35(18)
C11 C6 C1 122.18(16)
C7 C6 C1 119.46(16)
C8 C7 C6 120.91(18)
C7 C8 C9 120.21(18)
C10 C9 C8 119.60(19)
C10 C9 C25 120.76(18)
C8 C9 C25 119.62(18)
C9 C10 C11 120.33(18)
C10 C11 C6 120.60(18)
N2 C12 C4 124.51(18)
N2 C12 Cl1 115.96(16)
C4 C12 Cl1 119.53(16)
C14 C13 C18 116.0(2)
C14 C13 B1 121.03(19)
C18 C13 B1 122.90(19)
C15 C14 C13 121.9(2)
C16 C15 C14 120.0(2)
C17 C16 C15 119.8(2)
C16 C17 C18 120.0(3)
C17 C18 C13 122.3(2)
C24 C19 C20 116.4(2)
C24 C19 B1 119.99(18)
C20 C19 B1 123.6(2)
C21 C20 C19 121.3(2)
C22 C21 C20 120.8(2)
C21 C22 C23 119.5(2)
C22 C23 C24 119.6(3)
C23 C24 C19 122.4(2)
F1 C25 F2 106.9(2)
F1 C25 F3 105.94(19)
F2 C25 F3 105.30(18)
F1 C25 C9 113.39(17)
F2 C25 C9 112.42(19)
F3 C25 C9 112.34(19)
C1 O1 B1 120.24(15)
C5 N1 C3 118.76(16)
C5 N1 B1 122.51(15)
C3 N1 B1 118.24(15)
C5 N2 C12 114.60(19)
O1 B1 C19 107.63(16)
O1 B1 C13 110.81(16)
C19 B1 C13 116.74(16)
O1 B1 N1 105.42(14)
C19 B1 N1 109.20(16)
C13 B1 N1 106.47(15)

loop_
_geom_bond_atom_site_label_1
_geom_bond_atom_site_label_2
_geom_bond_distance
C1 O1 1.325(2)
C1 C2 1.363(3)
C1 C6 1.485(3)
C2 C3 1.428(3)
C3 N1 1.367(2)
C3 C4 1.400(3)
C4 C12 1.372(3)
C5 N2 1.327(3)
C5 N1 1.348(3)
C6 C11 1.395(3)
C6 C7 1.399(3)
C7 C8 1.384(3)
C8 C9 1.387(3)
C9 C10 1.386(3)
C9 C25 1.497(3)
C10 C11 1.391(3)
C12 N2 1.334(3)
C12 Cl1 1.729(2)
C13 C14 1.401(3)
C13 C18 1.404(3)
C13 B1 1.616(3)
C14 C15 1.392(3)
C15 C16 1.379(4)
C16 C17 1.376(4)
C17 C18 1.382(3)
C19 C24 1.391(3)
C19 C20 1.391(3)
C19 B1 1.612(3)
C20 C21 1.390(3)
C21 C22 1.365(4)
C22 C23 1.375(4)
C23 C24 1.386(3)
C25 F1 1.329(3)
C25 F2 1.331(3)
C25 F3 1.350(3)
O1 B1 1.500(3)
N1 B1 1.633(3)

loop_
_geom_torsion_atom_site_label_1
_geom_torsion_atom_site_label_2
_geom_torsion_atom_site_label_3
_geom_torsion_atom_site_label_4
_geom_torsion
O1 C1 C2 C3 5.1(3)
C6 C1 C2 C3 -173.42(17)
C1 C2 C3 N1 -11.8(3)
C1 C2 C3 C4 166.90(19)
N1 C3 C4 C12 -1.1(3)
C2 C3 C4 C12 -179.79(18)
O1 C1 C6 C11 -172.60(17)
C2 C1 C6 C11 6.0(3)
O1 C1 C6 C7 8.3(3)
C2 C1 C6 C7 -173.09(19)
C11 C6 C7 C8 -1.1(3)
C1 C6 C7 C8 178.03(19)
C6 C7 C8 C9 0.9(3)
C7 C8 C9 C10 -0.3(3)
C7 C8 C9 C25 -178.5(2)
C8 C9 C10 C11 0.1(3)
C25 C9 C10 C11 178.2(2)
C9 C10 C11 C6 -0.4(3)
C7 C6 C11 C10 0.8(3)
C1 C6 C11 C10 -178.26(18)
C3 C4 C12 N2 2.8(3)
C3 C4 C12 Cl1 -177.67(14)
C18 C13 C14 C15 0.5(3)
B1 C13 C14 C15 178.38(18)
C13 C14 C15 C16 -0.1(3)
C14 C15 C16 C17 -0.4(3)
C15 C16 C17 C18 0.5(4)
C16 C17 C18 C13 -0.1(4)
C14 C13 C18 C17 -0.4(3)
B1 C13 C18 C17 -178.2(2)
C24 C19 C20 C21 0.2(4)
B1 C19 C20 C21 -179.9(2)
C19 C20 C21 C22 -0.5(5)
C20 C21 C22 C23 0.7(5)
C21 C22 C23 C24 -0.6(4)
C22 C23 C24 C19 0.2(4)
C20 C19 C24 C23 0.0(4)
B1 C19 C24 C23 -180.0(2)
C10 C9 C25 F1 22.5(3)
C8 C9 C25 F1 -159.4(2)
C10 C9 C25 F2 -98.8(2)
C8 C9 C25 F2 79.3(3)
C10 C9 C25 F3 142.6(2)
C8 C9 C25 F3 -39.3(3)
C2 C1 O1 B1 25.9(3)
C6 C1 O1 B1 -155.49(16)
N2 C5 N1 C3 2.7(3)
N2 C5 N1 B1 -169.2(2)
C4 C3 N1 C5 -1.4(3)
C2 C3 N1 C5 177.38(17)
C4 C3 N1 B1 170.88(17)
C2 C3 N1 B1 -10.4(2)
N1 C5 N2 C12 -1.2(3)
C4 C12 N2 C5 -1.6(3)
Cl1 C12 N2 C5 178.80(16)
C1 O1 B1 C19 -158.84(16)
C1 O1 B1 C13 72.4(2)
C1 O1 B1 N1 -42.4(2)
C24 C19 B1 O1 45.3(3)
C20 C19 B1 O1 -134.7(2)
C24 C19 B1 C13 170.5(2)
C20 C19 B1 C13 -9.4(3)
C24 C19 B1 N1 -68.7(2)
C20 C19 B1 N1 111.4(2)
C14 C13 B1 O1 22.5(2)
C18 C13 B1 O1 -159.84(18)
C14 C13 B1 C19 -101.2(2)
C18 C13 B1 C19 76.5(2)
C14 C13 B1 N1 136.60(17)
C18 C13 B1 N1 -45.7(2)
C5 N1 B1 O1 -153.71(17)
C3 N1 B1 O1 34.4(2)
C5 N1 B1 C19 -38.3(2)
C3 N1 B1 C19 149.76(16)
C5 N1 B1 C13 88.5(2)
C3 N1 B1 C13 -83.39(19)
